data_1517479
loop_
_publ_author_name
'Queen, Wendy L.'
'Hudson, Matthew R.'
'Bloch, Eric D.'
'Mason, Jarad A.'
'Gonzalez, Miguel I.'
'Lee, Jason S.'
'Gygi, David'
'Howe, Joshua D.'
'Lee, Kyuho'
'Darwish, Tamim A.'
'James, Michael'
'Peterson, Vanessa K.'
'Teat, Simon J.'
'Smit, Berend'
'Neaton, Jeffrey B.'
'Long, Jeffrey R.'
'Brown, Craig M.'

_publ_section_title
;
 Comprehensive study of carbon dioxide adsorption in the metal--organic
 frameworks M2(dobdc) (M = Mg, Mn, Fe, Co, Ni, Cu, Zn)
;
_journal_issue 12
_journal_name_full 'Chem. Sci.'
_journal_page_first 4569
_journal_paper_doi 10.1039/C4SC02064B
_journal_volume 5
_journal_year 2014
_chemical_formula_sum 'C5.14 Cu O5.27'
_chemical_formula_weight 209.55
_chemical_name_systematic ' ?'
_space_group_IT_number 148
_symmetry_cell_setting trigonal
_symmetry_space_group_name_Hall '-R 3'
_symmetry_space_group_name_H-M 'R -3 :H'
_audit_creation_date 2014-05-09T11:20
_audit_creation_method 'from EXP file using GSAS2CIF'
_audit_update_record ' 2014-05-09T11:20  Initial CIF as created by GSAS2CIF'
_cell_angle_alpha 90.0
_cell_angle_beta 90.0
_cell_angle_gamma 120.0
_cell_formula_units_Z 18
_cell_length_a 25.89776(33)
_cell_length_b 25.89776
_cell_length_c 6.27846(10)
_cell_measurement_temperature 150
_cell_volume 3646.77(7)
_computing_structure_refinement GSAS
_diffrn_ambient_temperature 150
_diffrn_radiation_polarisn_ratio 0.95
_diffrn_radiation_probe x-ray
_diffrn_radiation_wavelength 0.72959
_exptl_absorpt_correction_T_max 1.00000
_exptl_absorpt_correction_T_min 1.00000
_exptl_absorpt_process_details
;   GSAS Absorption/surface roughness correction: function number 0
 No correction is applied.
;
_pd_block_id 2014-05-09T11:20|954T_COPY|MH|17BMB
_pd_calc_method 'Rietveld Refinement'
_pd_char_colour Blue
_pd_instr_location ' ?'
_pd_meas_2theta_range_inc 0.01
_pd_meas_2theta_range_max 32.99
_pd_meas_2theta_range_min 2.0
_pd_meas_number_of_points 3100
_pd_phase_name 'from C:/gsas/data/APS/Mg600/MG-B.EXP'
_pd_proc_2theta_range_inc 0.01
_pd_proc_2theta_range_max 32.97287
_pd_proc_2theta_range_min 1.98287
_pd_proc_info_datetime 2014-05-09T11:20:40
_pd_proc_info_excluded_regions ' ?'
_pd_proc_ls_background_function
;   GSAS Background function number 1 with 24 terms.
 Shifted Chebyshev function of 1st kind
      1:    155.671     2:   -82.7189     3:    35.9389     4:   -3.29598    
      5:    12.4401     6:   -15.8140     7:    15.4622     8:   -3.47978    
      9:   -1.19579    10:    3.97688    11:   -1.28627    12:  -0.482381    
     13:   -1.05131    14:    3.11656    15:   -4.86387    16:    6.77701    
     17:   -2.72224    18:  -0.569663    19:    2.71372    20:   -1.28573    
     21:    2.25780    22:  -0.693057    23:    1.59932    24:   -1.44108    
;
_pd_proc_ls_peak_cutoff 0.00005
_pd_proc_ls_profile_function
;
 CW Profile function number 3 with  19 terms
 Pseudovoigt profile coefficients as parameterized in
 P. Thompson, D.E. Cox & J.B. Hastings (1987). J. Appl. Cryst.,20,79-83.
 Asymmetry correction of L.W. Finger, D.E. Cox & A. P. Jephcoat (1994).
 J. Appl. Cryst.,27,892-900.
 Peak tails are ignored  where the intensity is below 0.0000 times the peak
   Aniso. broadening axis   0.0   0.0   1.0
;
_pd_proc_ls_prof_R_factor 0.0442
_pd_proc_ls_prof_wR_expected 0.0556
_pd_proc_ls_prof_wR_factor 0.0597
_pd_proc_number_of_points 3100
_pd_spec_mounting ' ?'
_refine_ls_goodness_of_fit_all 1.09
_refine_ls_matrix_type full
_refine_ls_number_parameters 50
_refine_ls_number_restraints 15
_refine_ls_R_Fsqd_factor 0.05804
_refine_ls_shift/su_max 0.02
_refine_ls_shift/su_mean 0.01
_reflns_d_resolution_high 1.286
_reflns_d_resolution_low 12.949
_reflns_limit_h_max 23
_reflns_limit_h_min 0
_reflns_limit_k_max 12
_reflns_limit_k_min -11
_reflns_limit_l_max 5
_reflns_limit_l_min -5
_reflns_number_total 399
_cod_data_source_file c4sc02064b2.cif
_cod_data_source_block 954T_COPY_publ
_cod_depositor_comments
;
The following automatic conversions were performed:

'_geom_bond_publ_flag' value 'N' changed to 'n' according to
/usr/data/users/saulius/crontab/automatic-downloads/rss-feeds/RSC/lib/dictionaries/cif_core.dic
dictionary named 'cif_core.dic' version 2.4.2 from 2011-04-26 (82
times).

'_geom_angle_publ_flag' value 'N' changed to 'n' according
to
/usr/data/users/saulius/crontab/automatic-downloads/rss-feeds/RSC/lib/dictionaries/cif_core.dic
dictionary named 'cif_core.dic' version 2.4.2 from 2011-04-26 (35
times).

Automatic conversion script
Id: cif_fix_values 2281 2013-09-26 08:29:07Z andrius 

 Adding full bibliography for 1517465--1517482.cif.
;
_cod_original_cell_volume 3646.76(8)
_cod_original_sg_symbol_H-M 'R -3'
_cod_database_code 1517479
_gsas_exptl_extinct_corr_t_min 1.00000
_gsas_exptl_extinct_corr_t_max 1.00000

loop_
_space_group_symop_operation_xyz
'x, y, z'
'-y, x-y, z'
'-x+y, -x, z'
'x+2/3, y+1/3, z+1/3'
'-y+2/3, x-y+1/3, z+1/3'
'-x+y+2/3, -x+1/3, z+1/3'
'x+1/3, y+2/3, z+2/3'
'-y+1/3, x-y+2/3, z+2/3'
'-x+y+1/3, -x+2/3, z+2/3'
'-x, -y, -z'
'y, -x+y, -z'
'x-y, x, -z'
'-x+2/3, -y+1/3, -z+1/3'
'y+2/3, -x+y+1/3, -z+1/3'
'x-y+2/3, x+1/3, -z+1/3'
'-x+1/3, -y+2/3, -z+2/3'
'y+1/3, -x+y+2/3, -z+2/3'
'x-y+1/3, x+2/3, -z+2/3'

loop_
_atom_site_type_symbol
_atom_site_label
_atom_site_fract_x
_atom_site_fract_y
_atom_site_fract_z
_atom_site_occupancy
_atom_site_thermal_displace_type
_atom_site_U_iso_or_equiv
_atom_site_symmetry_multiplicity
Cu Cu 0.38740(10) 0.34916(10) 0.1751(4) 1.0 Uiso 0.0126(6) 18
O O1 0.3544(4) 0.3004(4) 0.4265(17) 1.0 Uiso 0.0142(25) 18
O O2 0.2899(4) 0.2255(4) 0.6333(19) 1.0 Uiso 0.0142(25) 18
O O3 0.3624(4) 0.2781(4) 0.0119(19) 1.0 Uiso 0.0142(25) 18
C C1 0.3284(8) 0.2478(6) 0.4850(22) 1.0 Uiso 0.011(4) 18
C C2 0.3289(8) 0.2082(8) 0.3041(30) 1.0 Uiso 0.011(4) 18
C C3 0.3479(8) 0.2225(5) 0.0907(31) 1.0 Uiso 0.011(4) 18
C C4 0.3546(6) 0.1838(8) -0.0241(25) 1.0 Uiso 0.011(4) 18
O O1a 0.2710(10) 0.7494(15) 0.527(6) 0.532(12) Uiso 0.182(20) 18
C C1a 0.2207(12) 0.7272(19) 0.564(9) 0.532(12) Uiso 0.164(29) 18
O O1b 0.1711(9) 0.7018(11) 0.615(5) 0.532(12) Uiso 0.099(16) 18
O O2a 0.1485(13) 0.0025(14) 0.349(4) 0.506(10) Uiso 0.121(14) 18
C C2a 0.1539(18) -0.0014(20) 0.530(4) 0.506(10) Uiso 0.121(14) 18
O O2b 0.1599(13) -0.0041(15) 0.711(4) 0.506(10) Uiso 0.108(16) 18
O O3a 0.0 0.0 0.3163(9) 0.583(17) Uiso 0.156(24) 6
C C3a 0.0 0.0 0.5 0.583(17) Uiso 0.35(9)2 3

loop_
_atom_type_symbol
_atom_type_number_in_cell
_atom_type_scat_dispersion_real
_atom_type_scat_dispersion_imag
_atom_type_scat_Cromer_Mann_a1
_atom_type_scat_Cromer_Mann_a2
_atom_type_scat_Cromer_Mann_a3
_atom_type_scat_Cromer_Mann_a4
_atom_type_scat_Cromer_Mann_b1
_atom_type_scat_Cromer_Mann_b2
_atom_type_scat_Cromer_Mann_b3
_atom_type_scat_Cromer_Mann_b4
_atom_type_scat_Cromer_Mann_c
_atom_type_scat_source
Cu 18.0 0.000 0.000 13.3380 3.58280 7.16760 0.24700 5.61580 11.3966 1.67350 64.8126 1.19100 International_Tables_Vol_C
O 94.869 0.000 0.000 3.04850 13.2771 2.28680 5.70110 1.54630 0.32390 0.86700 32.9089 0.25080 International_Tables_Vol_C
C 92.435 0.000 0.000 2.31000 20.8439 1.02000 10.2075 1.58860 0.56870 0.86500 51.6512 0.21560 International_Tables_Vol_C
H 0.0 0.000 0.000 0.49300 10.5109 0.32291 26.1257 0.14019 3.14236 0.04081 57.7997 0.00304 International_Tables_Vol_C

loop_
_geom_angle_atom_site_label_1
_geom_angle_atom_site_label_2
_geom_angle_atom_site_label_3
_geom_angle
_geom_angle_site_symmetry_1
_geom_angle_site_symmetry_3
_geom_angle_publ_flag
O1 Cu O1 82.79(22) 1_555 103_554 n
O1 Cu O2 161.8(5) 1_555 202_554 n
O1 Cu O3 89.0(5) 1_555 1_555 n
O1 Cu O3 87.2(4) 1_555 202_555 n
O1 Cu O2 115.2(4) 103_554 202_554 n
O1 Cu O3 75.45(35) 103_554 1_555 n
O1 Cu O3 88.1(4) 103_554 202_555 n
O2 Cu O3 93.0(5) 202_554 1_555 n
O2 Cu O3 95.7(5) 202_554 202_555 n
O3 Cu O3 163.5(4) 1_555 202_555 n
Cu O1 Cu 83.9(4) 1_555 202_555 n
Cu O1 C1 141.5(11) 1_555 1_555 n
Cu O1 C1 123.3(9) 202_555 1_555 n
Cu O2 C1 115.2(9) 103_555 1_555 n
Cu O3 Cu 98.3(5) 1_555 103_554 n
Cu O3 C3 126.4(12) 1_555 1_555 n
Cu O3 C3 114.1(10) 103_554 1_555 n
O1 C1 O2 126.1(14) 1_555 1_555 n
O1 C1 C2 109.6(12) 1_555 1_555 n
O2 C1 C2 120.3(14) 1_555 1_555 n
C1 C2 C3 130.1(18) 1_555 1_555 n
C1 C2 C4 116.6(18) 1_555 -201_555 n
C3 C2 C4 113.2(14) 1_555 -201_555 n
O3 C3 C2 119.4(19) 1_555 1_555 n
O3 C3 C4 121.7(19) 1_555 1_555 n
C2 C3 C4 118.7(11) 1_555 1_555 n
C2 C4 C3 127.6(13) -201_555 1_555 n
C1a O1a O2b 136.6(20) 1_555 102_554 n
O1a C1a O1b 174.0(19) 1_555 1_555 n
O1a C1a O2a 101(5) 1_555 -101_555 n
O1b C1a O2a 80(4) 1_555 -101_555 n
C1a O2a C2a 133.2(32) -101_555 1_555 n
O2a C2a O2b 179(6) 1_555 1_555 n
O1a O2b C2a 107.1(23) 203_455 1_555 n
O3a C3a O3a 180.0 1_555 -1_556 n

loop_
_geom_bond_atom_site_label_1
_geom_bond_atom_site_label_2
_geom_bond_distance
_geom_bond_site_symmetry_2
_geom_bond_publ_flag
Cu Cu 3.0073(28) 103_554 n
Cu Cu 3.0073(28) 202_555 n
Cu O1 1.934(10) 1_555 n
Cu O1 2.518(9) 103_554 n
Cu O1 2.935(10) 202_554 n
Cu O2 1.866(10) 202_554 n
Cu O3 1.914(10) 1_555 n
Cu O3 2.058(10) 202_555 n
Cu C1 2.999(10) 1_555 n
Cu C1 2.670(13) 202_554 n
Cu C3 2.954(13) 1_555 n
Cu C3 2.912(14) 202_555 n
Cu O1b 2.892(20) 101_544 n
O1 Cu 1.934(10) 1_555 n
O1 Cu 2.935(10) 103_555 n
O1 Cu 2.518(9) 202_555 n
O1 O2 2.235(13) 1_555 n
O1 C1 1.234(7) 1_555 n
O1 C2 2.270(17) 1_555 n
O2 Cu 1.866(10) 103_555 n
O2 O1 2.235(13) 1_555 n
O2 C1 1.273(7) 1_555 n
O2 C2 2.439(17) 1_555 n
O3 Cu 1.914(10) 1_555 n
O3 Cu 2.058(10) 103_554 n
O3 C2 2.414(23) 1_555 n
O3 C3 1.385(7) 1_555 n
O3 C4 2.359(23) 1_555 n
C1 Cu 2.999(10) 1_555 n
C1 Cu 2.670(13) 103_555 n
C1 O1 1.234(7) 1_555 n
C1 O2 1.273(7) 1_555 n
C1 C2 1.536(7) 1_555 n
C1 C4 2.494(25) -201_444 n
C2 O1 2.270(17) 1_555 n
C2 O2 2.439(17) 1_555 n
C2 O3 2.414(23) 1_555 n
C2 C1 1.536(7) 1_555 n
C2 C3 1.41(3) 1_555 n
C2 C3 2.432(13) -201_444 n
C2 C4 2.347(17) 1_555 n
C2 C4 1.394(7) -201_444 n
C3 Cu 2.954(13) 1_555 n
C3 Cu 2.912(14) 103_554 n
C3 O3 1.385(7) 1_555 n
C3 C2 1.41(3) 1_555 n
C3 C2 2.432(13) -201_444 n
C3 C4 1.316(13) 1_555 n
C3 C4 2.342(19) -201_444 n
C4 O3 2.359(23) 1_555 n
C4 C1 2.494(25) -201_444 n
C4 C2 2.347(17) 1_555 n
C4 C2 1.394(7) -201_444 n
C4 C3 1.316(13) 1_555 n
C4 C3 2.342(19) -201_444 n
O1a C1a 1.155(8) 1_555 n
O1a O1b 2.308(11) 1_555 n
O1a O2a 2.58(5) -101_444 n
O1a O2b 2.155(31) 102_554 n
C1a O1a 1.155(8) 1_555 n
C1a O1b 1.156(8) 1_555 n
C1a O2a 2.10(6) -101_444 n
O1b Cu 2.892(20) 201_455 n
O1b O1a 2.308(11) 1_555 n
O1b C1a 1.156(8) 1_555 n
O1b O2a 2.21(4) -101_444 n
O1b O2b 2.295(31) -101_445 n
O2a O1a 2.58(5) -101_444 n
O2a C1a 2.10(6) -101_444 n
O2a O1b 2.21(4) -101_444 n
O2a C2a 1.157(8) 1_555 n
O2a O2b 2.313(9) 1_555 n
C2a O2a 1.157(8) 1_555 n
C2a O2b 1.156(5) 1_555 n
O2b O1a 2.155(31) 203_455 n
O2b O1b 2.295(31) -101_445 n
O2b O2a 2.313(9) 1_555 n
O2b C2a 1.156(5) 1_555 n
O3a O3a 2.307(11) -1_556 n
O3a C3a 1.153(5) 1_555 n
C3a O3a 1.153(5) 1_555 n
C3a O3a 1.153(5) -1_556 n

loop_
_gsas_i100_meas
100.00
41.95
1.46
0.35
1.14
4.77
2.97
1.18
5.86
0.10
1.19
0.03
0.10
2.06
5.73
2.84
0.49
1.29
1.01
0.05
3.59
6.93
1.57
0.19
0.00
1.03
4.89
0.25
0.11
0.55
0.05
0.78
0.44
0.01
0.07
1.07
0.40
0.98
0.40
0.01
0.11
4.84
0.30
0.19
0.19
0.69
1.97
0.45
0.00
0.43
0.20
0.00
1.01
1.37
0.45
0.44
2.85
0.12
0.09
0.20
0.22
1.52
2.07
0.99
0.04
0.41
1.04
0.51
0.62
1.11
0.06
0.02
0.70
1.26
0.15
0.28
1.92
0.02
0.02
0.06
0.00
0.09
0.64
0.12
0.00
0.56
3.73
0.02
0.27
0.17
1.03
1.17
0.03
0.31
0.44
0.17
0.22
1.10
0.58
0.34
1.26
0.78
1.50
3.22
0.32
0.18
0.26
0.27
0.93
0.03
0.29
0.33
0.01
0.31
0.03
0.78
0.02
0.07
0.11
0.06
0.00
0.89
0.03
0.10
0.54
0.26
0.04
0.02
0.15
0.07
0.20
0.20
0.14
0.01
0.32
0.60
0.12
0.00
0.18
0.14
0.13
0.06
0.34
0.00
0.18
0.12
0.00
0.36
0.05
0.15
0.37
0.01
0.90
0.05
0.02
0.00
1.00
0.06
0.00
0.28
0.34
0.00
0.45
0.06
0.41
0.09
0.02
0.12
0.49
0.01
0.20
0.03
0.00
0.47
0.00
0.44
0.01
0.01
0.12
0.01
0.02
0.46
0.58
0.46
0.06
0.00
0.58
0.01
0.02
0.22
0.16
0.29
0.01
1.12
0.01
0.51
0.00
0.01
0.02
0.07
0.07
0.14
0.04
0.14
0.12
0.01
0.11
0.00
0.17
0.00
0.02
0.06
0.12
0.05
0.20
0.13
0.34
0.16
0.06
0.07
1.12
0.07
0.30
0.05
0.28
0.00
0.04
0.11
0.00
0.20
0.00
0.12
0.56
0.06
0.02
0.22
0.02
0.23
0.01
0.32
0.04
0.02
0.35
0.15
0.02
0.19
0.41
0.09
0.17
0.01
0.12
0.00
0.32
0.02
0.19
0.71
0.03
0.42
0.05
0.59
0.01
0.05
0.00
0.05
0.21
0.06
0.16
0.05
0.09
0.06
0.35
0.02
0.02
0.27
0.01
0.70
0.00
0.15
0.17
0.03
0.56
0.00
0.04
0.00
0.00
0.02
0.32
0.10
0.22
0.01
0.03
0.43
0.02
0.11
0.11
0.00
0.00
0.13
0.05
0.17
0.16
0.01
0.41
0.04
0.09
0.11
0.23
0.10
0.02
0.26
0.14
0.00
0.33
0.00
0.00
0.06
0.07
0.10
0.47
0.10
0.29
0.16
0.09
0.25
0.00
0.05
0.00
0.61
0.16
0.03
0.14
0.19
0.00
0.48
0.01
0.31
0.01
0.55
0.03
0.04
0.28
0.02
0.07
0.14
0.06
0.01
0.04
0.08
0.03
0.33
0.06
0.77
0.15
0.11
0.09
0.00
0.03
0.09
0.01
0.01
0.20
0.02
0.10
0.06
0.11
0.19
0.06
0.04
0.05
0.12
0.02
0.05
0.00
0.10
0.01
0.03
0.00
0.00
0.00
0.13
0.00
0.01
0.18
0.02
0.03
0.00
0.01
0.01
0.04
0.10
0.00
0.22
0.03
0.08
0.08
0.05
0.02
0.00
0.04
